data_7153793
loop_
_publ_author_name
'Huang, Xiao-Fei'
'Zhang, Ya-Fei'
'Qi, Zheng-Hang'
'Li, Nai-Kai'
'Geng, Zhi-Cong'
'Li, Kun'
'Wang, Xing-Wang'

_publ_section_title
;
 Organocatalytic enantioselective construction of multi-functionalized
 spiro oxindole dienes.
;
_journal_issue 25
_journal_name_full 'Organic &amp; biomolecular chemistry'
_journal_page_first 4372
_journal_page_last 4385
_journal_paper_doi 10.1039/c4ob00545g
_journal_volume 12
_journal_year 2014
_chemical_absolute_configuration ad
_chemical_formula_sum 'C22 H16 Cl N5 O2'
_chemical_formula_weight 417.85
_chemical_name_systematic
; 
 ? 
;
_space_group_IT_number 169
_symmetry_cell_setting hexagonal
_symmetry_space_group_name_Hall 'P 61'
_symmetry_space_group_name_H-M 'P 61'
_atom_sites_solution_hydrogens geom
_atom_sites_solution_primary direct
_atom_sites_solution_secondary difmap
_audit_creation_method SHELXL-97
_cell_angle_alpha 90.00
_cell_angle_beta 90.00
_cell_angle_gamma 120.00
_cell_formula_units_Z 6
_cell_length_a 21.6553(9)
_cell_length_b 21.6553(9)
_cell_length_c 9.8316(6)
_cell_measurement_reflns_used 4384
_cell_measurement_temperature 293(2)
_cell_measurement_theta_max 41.542
_cell_measurement_theta_min 4.677
_cell_volume 3992.9(3)
_computing_cell_refinement 'Bruker SMART'
_computing_data_collection 'Bruker SMART'
_computing_data_reduction 'Bruker SHELXTL'
_computing_molecular_graphics 'Bruker SHELXTL'
_computing_publication_material 'Bruker SHELXTL'
_computing_structure_refinement 'SHELXL-97 (Sheldrick, 1997)'
_computing_structure_solution 'SHELXS-97 (Sheldrick, 1990)'
_diffrn_ambient_temperature 293(2)
_diffrn_measured_fraction_theta_full 1.000
_diffrn_measured_fraction_theta_max 1.000
_diffrn_measurement_device_type 'CCD area detector'
_diffrn_measurement_method 'phi and omega scans'
_diffrn_radiation_monochromator graphite
_diffrn_radiation_source 'fine-focus sealed tube'
_diffrn_radiation_type MoK\a
_diffrn_radiation_wavelength 0.71073
_diffrn_reflns_av_R_equivalents 0.0000
_diffrn_reflns_av_sigmaI/netI 0.0379
_diffrn_reflns_limit_h_max 0
_diffrn_reflns_limit_h_min -22
_diffrn_reflns_limit_k_max 26
_diffrn_reflns_limit_k_min 0
_diffrn_reflns_limit_l_max 12
_diffrn_reflns_limit_l_min -10
_diffrn_reflns_number 5094
_diffrn_reflns_theta_full 25.99
_diffrn_reflns_theta_max 25.99
_diffrn_reflns_theta_min 1.09
_exptl_absorpt_coefficient_mu 0.166
_exptl_absorpt_correction_T_max 1.00000
_exptl_absorpt_correction_T_min 0.68928
_exptl_absorpt_correction_type empirical
_exptl_absorpt_process_details sadabs
_exptl_crystal_colour colorless
_exptl_crystal_density_diffrn 1.043
_exptl_crystal_density_method 'not measured'
_exptl_crystal_description prismatic
_exptl_crystal_F_000 1296
_exptl_crystal_size_max 0.256
_exptl_crystal_size_mid 0.179
_exptl_crystal_size_min 0.121
_platon_squeeze_details
;
;
_refine_diff_density_max 0.365
_refine_diff_density_min -0.196
_refine_diff_density_rms 0.060
_refine_ls_abs_structure_details 'Flack H D (1983), Acta Cryst. A39, 876-881'
_refine_ls_abs_structure_Flack 0.09(10)
_refine_ls_extinction_method none
_refine_ls_goodness_of_fit_ref 0.995
_refine_ls_hydrogen_treatment mixed
_refine_ls_matrix_type full
_refine_ls_number_parameters 280
_refine_ls_number_reflns 5094
_refine_ls_number_restraints 3
_refine_ls_restrained_S_all 0.995
_refine_ls_R_factor_all 0.0659
_refine_ls_R_factor_gt 0.0527
_refine_ls_shift/su_max 0.000
_refine_ls_shift/su_mean 0.000
_refine_ls_structure_factor_coef Fsqd
_refine_ls_weighting_details 'calc w=1/[\s^2^(Fo^2^)+(0.0937P)^2^+0.0000P] where P=(Fo^2^+2Fc^2^)/3'
_refine_ls_weighting_scheme calc
_refine_ls_wR_factor_gt 0.1345
_refine_ls_wR_factor_ref 0.1417
_reflns_number_gt 3982
_reflns_number_total 5094
_reflns_threshold_expression >2sigma(I)
_cod_data_source_file c4ob00545g2.cif
_cod_data_source_block cd213426
_cod_depositor_comments
;
The following automatic conversions were performed:

'_symmetry_cell_setting' value 'Hexagonal' changed to 'hexagonal'
according to
/usr/data/users/saulius/crontab/automatic-downloads/rss-feeds/RSC/lib/dictionaries/cif_core.dic
dictionary named 'cif_core.dic' version 2.4.2 from 2011-04-26.

Automatic conversion script
Id: cif_fix_values 2281 2013-09-26 08:29:07Z andrius 

 Adding full bibliography for 7153793.cif.
;
_cod_original_cell_volume 3992.8(3)
_cod_original_sg_symbol_H-M P6(1)
_cod_database_code 7153793

loop_
_symmetry_equiv_pos_as_xyz
'x, y, z'
'-y, x-y, z+1/3'
'-x+y, -x, z+2/3'
'-x, -y, z+1/2'
'y, -x+y, z+5/6'
'x-y, x, z+1/6'

loop_
_atom_site_label
_atom_site_type_symbol
_atom_site_fract_x
_atom_site_fract_y
_atom_site_fract_z
_atom_site_U_iso_or_equiv
_atom_site_adp_type
_atom_site_occupancy
_atom_site_symmetry_multiplicity
_atom_site_calc_flag
_atom_site_refinement_flags
Cl1 Cl 0.77685(6) 0.71920(7) 0.02825(17) 0.1364(6) Uani 1 1 d .
N1 N 0.46631(13) 0.79640(12) 0.0555(2) 0.0532(6) Uani 1 1 d D
N2 N 0.51884(11) 0.57408(10) 0.2184(2) 0.0481(5) Uani 1 1 d .
N3 N 0.45363(14) 0.64033(14) -0.0717(3) 0.0634(6) Uani 1 1 d .
N4 N 0.32390(12) 0.63806(12) 0.2592(2) 0.0555(5) Uani 1 1 d .
N5 N 0.55212(17) 0.94322(13) 0.2886(3) 0.0774(8) Uani 1 1 d .
O1 O 0.41124(9) 0.55264(9) 0.3115(2) 0.0610(5) Uani 1 1 d .
O2 O 0.55087(11) 0.49423(10) 0.1520(2) 0.0642(5) Uani 1 1 d .
C1 C 0.45447(12) 0.69143(11) 0.1694(2) 0.0396(5) Uani 1 1 d .
C2 C 0.48145(12) 0.77193(12) 0.1677(2) 0.0401(5) Uani 1 1 d .
C3 C 0.51493(13) 0.80987(12) 0.2813(3) 0.0439(5) Uani 1 1 d .
C4 C 0.53269(12) 0.78208(12) 0.4016(2) 0.0442(5) Uani 1 1 d .
C5 C 0.56985(18) 0.82348(15) 0.5045(3) 0.0651(8) Uani 1 1 d .
H5 H 0.5850 0.8718 0.4972 0.078 Uiso 1 1 calc R
C6 C 0.5893(2) 0.79938(19) 0.6306(4) 0.0846(11) Uani 1 1 d .
H6A H 0.5752 0.8166 0.7090 0.102 Uiso 1 1 calc R
H6B H 0.6407 0.8199 0.6339 0.102 Uiso 1 1 calc R
C7 C 0.5543(2) 0.71925(18) 0.6384(3) 0.0745(9) Uani 1 1 d .
H7A H 0.5809 0.7067 0.7010 0.089 Uiso 1 1 calc R
H7B H 0.5064 0.7000 0.6743 0.089 Uiso 1 1 calc R
C8 C 0.55053(16) 0.68607(14) 0.5034(3) 0.0559(7) Uani 1 1 d .
H8A H 0.5285 0.6348 0.5135 0.067 Uiso 1 1 calc R
H8B H 0.5983 0.7041 0.4677 0.067 Uiso 1 1 calc R
C9 C 0.50674(13) 0.70351(12) 0.4045(2) 0.0421(5) Uani 1 1 d .
H9 H 0.4578 0.6799 0.4392 0.051 Uiso 1 1 calc R
C10 C 0.50381(12) 0.67372(12) 0.2609(3) 0.0418(5) Uani 1 1 d .
C11 C 0.46941(13) 0.59187(13) 0.2687(3) 0.0452(5) Uani 1 1 d .
C12 C 0.58119(13) 0.63657(13) 0.1740(3) 0.0468(6) Uani 1 1 d .
C13 C 0.57414(12) 0.69629(13) 0.1954(2) 0.0440(5) Uani 1 1 d .
C14 C 0.62937(14) 0.76288(15) 0.1607(3) 0.0612(7) Uani 1 1 d .
H14 H 0.6252 0.8032 0.1736 0.073 Uiso 1 1 calc R
C15 C 0.69124(17) 0.76890(18) 0.1064(4) 0.0820(10) Uani 1 1 d .
H15 H 0.7289 0.8134 0.0819 0.098 Uiso 1 1 calc R
C16 C 0.69662(17) 0.70946(19) 0.0890(4) 0.0795(10) Uani 1 1 d .
C17 C 0.64373(16) 0.64278(17) 0.1211(3) 0.0666(8) Uani 1 1 d .
H17 H 0.6490 0.6031 0.1084 0.080 Uiso 1 1 calc R
C18 C 0.50966(15) 0.50446(14) 0.2154(3) 0.0505(6) Uani 1 1 d .
C19 C 0.45065(18) 0.44883(14) 0.2985(4) 0.0655(8) Uani 1 1 d .
H19A H 0.4060 0.4336 0.2534 0.098 Uiso 1 1 calc R
H19B H 0.4501 0.4681 0.3861 0.098 Uiso 1 1 calc R
H19C H 0.4578 0.4088 0.3098 0.098 Uiso 1 1 calc R
C20 C 0.45357(13) 0.66401(13) 0.0322(3) 0.0456(6) Uani 1 1 d .
C21 C 0.37955(13) 0.65680(12) 0.2213(2) 0.0417(5) Uani 1 1 d .
C22 C 0.53535(15) 0.88410(14) 0.2826(3) 0.0529(6) Uani 1 1 d .
H1A H 0.443(2) 0.7679(19) -0.005(4) 0.109(14) Uiso 1 1 d D
H1B H 0.465(2) 0.8338(13) 0.054(5) 0.105(14) Uiso 1 1 d D

loop_
_atom_site_aniso_label
_atom_site_aniso_U_11
_atom_site_aniso_U_22
_atom_site_aniso_U_33
_atom_site_aniso_U_23
_atom_site_aniso_U_13
_atom_site_aniso_U_12
Cl1 0.0759(7) 0.1248(9) 0.2082(15) -0.0200(9) 0.0583(8) 0.0500(7)
N1 0.0672(15) 0.0376(12) 0.0535(14) -0.0009(10) -0.0089(11) 0.0252(11)
N2 0.0482(11) 0.0436(11) 0.0605(13) -0.0065(10) -0.0055(10) 0.0288(10)
N3 0.0703(16) 0.0699(15) 0.0541(14) -0.0108(12) 0.0041(11) 0.0382(13)
N4 0.0418(12) 0.0568(13) 0.0647(14) -0.0076(11) 0.0038(10) 0.0223(11)
N5 0.107(2) 0.0374(13) 0.0806(18) -0.0091(12) -0.0262(15) 0.0312(14)
O1 0.0470(11) 0.0352(9) 0.0957(15) 0.0070(9) 0.0096(10) 0.0168(8)
O2 0.0788(13) 0.0639(12) 0.0728(13) -0.0151(10) -0.0081(10) 0.0528(11)
C1 0.0394(12) 0.0335(11) 0.0468(13) -0.0035(9) 0.0014(10) 0.0191(9)
C2 0.0407(12) 0.0367(12) 0.0455(13) -0.0003(10) 0.0014(10) 0.0212(10)
C3 0.0455(13) 0.0351(12) 0.0530(14) 0.0005(10) 0.0021(10) 0.0215(11)
C4 0.0476(13) 0.0434(13) 0.0458(13) -0.0070(11) 0.0004(11) 0.0257(11)
C5 0.087(2) 0.0448(14) 0.0684(18) -0.0139(13) -0.0200(16) 0.0361(15)
C6 0.123(3) 0.071(2) 0.0621(19) -0.0156(16) -0.0283(19) 0.050(2)
C7 0.090(2) 0.077(2) 0.0557(18) 0.0049(15) -0.0122(16) 0.0404(18)
C8 0.0632(16) 0.0508(14) 0.0572(16) 0.0020(12) -0.0081(13) 0.0312(13)
C9 0.0446(12) 0.0413(12) 0.0428(12) 0.0027(10) 0.0025(10) 0.0232(11)
C10 0.0365(12) 0.0347(11) 0.0548(13) -0.0040(10) 0.0007(10) 0.0182(10)
C11 0.0460(14) 0.0399(13) 0.0560(14) -0.0028(11) -0.0040(11) 0.0261(12)
C12 0.0450(13) 0.0497(13) 0.0521(14) -0.0057(11) -0.0015(11) 0.0285(12)
C13 0.0396(12) 0.0480(13) 0.0474(13) -0.0061(11) -0.0012(10) 0.0243(11)
C14 0.0469(15) 0.0518(15) 0.083(2) -0.0030(14) 0.0095(14) 0.0232(13)
C15 0.0548(18) 0.0645(19) 0.109(3) -0.0066(18) 0.0286(18) 0.0170(15)
C16 0.0546(18) 0.086(2) 0.101(3) -0.015(2) 0.0195(17) 0.0375(18)
C17 0.0581(17) 0.0668(19) 0.086(2) -0.0162(16) 0.0055(15) 0.0396(16)
C18 0.0682(17) 0.0493(14) 0.0505(14) -0.0115(12) -0.0176(13) 0.0419(14)
C19 0.080(2) 0.0434(14) 0.081(2) -0.0004(14) -0.0093(16) 0.0369(15)
C20 0.0447(13) 0.0416(12) 0.0530(16) -0.0012(11) 0.0005(11) 0.0235(11)
C21 0.0421(14) 0.0352(12) 0.0480(13) -0.0057(10) -0.0044(10) 0.0194(10)
C22 0.0613(16) 0.0457(15) 0.0496(14) -0.0050(12) -0.0120(12) 0.0253(13)

loop_
_atom_type_symbol
_atom_type_description
_atom_type_scat_dispersion_real
_atom_type_scat_dispersion_imag
_atom_type_scat_source
C C 0.0033 0.0016 'International Tables Vol C Tables 4.2.6.8 and 6.1.1.4'
H H 0.0000 0.0000 'International Tables Vol C Tables 4.2.6.8 and 6.1.1.4'
N N 0.0061 0.0033 'International Tables Vol C Tables 4.2.6.8 and 6.1.1.4'
O O 0.0106 0.0060 'International Tables Vol C Tables 4.2.6.8 and 6.1.1.4'
Cl Cl 0.1484 0.1585 'International Tables Vol C Tables 4.2.6.8 and 6.1.1.4'

loop_
_geom_angle_atom_site_label_1
_geom_angle_atom_site_label_2
_geom_angle_atom_site_label_3
_geom_angle
C2 N1 H1A 118(3)
C2 N1 H1B 123(3)
H1A N1 H1B 115(4)
C11 N2 C18 125.5(2)
C11 N2 C12 109.90(19)
C18 N2 C12 124.6(2)
C20 C1 C21 108.6(2)
C20 C1 C2 111.63(19)
C21 C1 C2 105.91(17)
C20 C1 C10 107.33(18)
C21 C1 C10 112.27(19)
C2 C1 C10 111.17(18)
N1 C2 C3 127.0(2)
N1 C2 C1 115.5(2)
C3 C2 C1 117.5(2)
C2 C3 C22 117.1(2)
C2 C3 C4 125.8(2)
C22 C3 C4 117.1(2)
C5 C4 C3 122.3(2)
C5 C4 C9 120.6(2)
C3 C4 C9 117.1(2)
C4 C5 C6 125.7(3)
C4 C5 H5 117.2
C6 C5 H5 117.2
C5 C6 C7 112.2(3)
C5 C6 H6A 109.2
C7 C6 H6A 109.2
C5 C6 H6B 109.2
C7 C6 H6B 109.2
H6A C6 H6B 107.9
C8 C7 C6 112.6(3)
C8 C7 H7A 109.1
C6 C7 H7A 109.1
C8 C7 H7B 109.1
C6 C7 H7B 109.1
H7A C7 H7B 107.8
C7 C8 C9 109.7(2)
C7 C8 H8A 109.7
C9 C8 H8A 109.7
C7 C8 H8B 109.7
C9 C8 H8B 109.7
H8A C8 H8B 108.2
C4 C9 C8 111.4(2)
C4 C9 C10 111.73(19)
C8 C9 C10 112.3(2)
C4 C9 H9 107.0
C8 C9 H9 107.0
C10 C9 H9 107.0
C13 C10 C9 115.9(2)
C13 C10 C11 102.99(18)
C9 C10 C11 109.3(2)
C13 C10 C1 112.2(2)
C9 C10 C1 108.11(18)
C11 C10 C1 108.03(18)
O1 C11 N2 127.7(2)
O1 C11 C10 124.6(2)
N2 C11 C10 107.6(2)
C13 C12 C17 121.3(2)
C13 C12 N2 110.2(2)
C17 C12 N2 128.4(2)
C14 C13 C12 119.6(2)
C14 C13 C10 131.2(2)
C12 C13 C10 109.2(2)
C13 C14 C15 119.0(3)
C13 C14 H14 120.5
C15 C14 H14 120.5
C16 C15 C14 119.7(3)
C16 C15 H15 120.2
C14 C15 H15 120.2
C17 C16 C15 123.5(3)
C17 C16 Cl1 117.8(3)
C15 C16 Cl1 118.6(3)
C16 C17 C12 116.9(3)
C16 C17 H17 121.6
C12 C17 H17 121.6
O2 C18 N2 119.1(3)
O2 C18 C19 123.7(2)
N2 C18 C19 117.1(2)
C18 C19 H19A 109.5
C18 C19 H19B 109.5
H19A C19 H19B 109.5
C18 C19 H19C 109.5
H19A C19 H19C 109.5
H19B C19 H19C 109.5
N3 C20 C1 176.6(3)
N4 C21 C1 172.3(2)
N5 C22 C3 177.5(3)

loop_
_geom_bond_atom_site_label_1
_geom_bond_atom_site_label_2
_geom_bond_distance
Cl1 C16 1.747(3)
N1 C2 1.334(3)
N1 H1A 0.818(19)
N1 H1B 0.820(19)
N2 C11 1.397(3)
N2 C18 1.419(3)
N2 C12 1.420(3)
N3 C20 1.143(3)
N4 C21 1.126(3)
N5 C22 1.144(3)
O1 C11 1.190(3)
O2 C18 1.197(3)
C1 C20 1.471(4)
C1 C21 1.496(3)
C1 C2 1.537(3)
C1 C10 1.583(3)
C2 C3 1.361(3)
C3 C22 1.438(3)
C3 C4 1.463(4)
C4 C5 1.324(4)
C4 C9 1.502(3)
C5 C6 1.486(5)
C5 H5 0.9300
C6 C7 1.509(5)
C6 H6A 0.9700
C6 H6B 0.9700
C7 C8 1.492(4)
C7 H7A 0.9700
C7 H7B 0.9700
C8 C9 1.531(3)
C8 H8A 0.9700
C8 H8B 0.9700
C9 C10 1.540(3)
C9 H9 0.9800
C10 C13 1.493(3)
C10 C11 1.543(3)
C12 C13 1.392(3)
C12 C17 1.393(4)
C13 C14 1.379(4)
C14 C15 1.387(4)
C14 H14 0.9300
C15 C16 1.360(5)
C15 H15 0.9300
C16 C17 1.358(5)
C17 H17 0.9300
C18 C19 1.488(4)
C19 H19A 0.9600
C19 H19B 0.9600
C19 H19C 0.9600

loop_
_geom_hbond_atom_site_label_D
_geom_hbond_atom_site_label_H
_geom_hbond_atom_site_label_A
_geom_hbond_distance_DH
_geom_hbond_distance_HA
_geom_hbond_distance_DA
_geom_hbond_angle_DHA
_geom_hbond_site_symmetry_A
N1 H1B O2 0.820(19) 2.23(2) 3.008(3) 157(4) 5_564
N1 H1A N4 0.818(19) 2.59(3) 3.268(3) 142(4) 3_564

loop_
_geom_torsion_atom_site_label_1
_geom_torsion_atom_site_label_2
_geom_torsion_atom_site_label_3
_geom_torsion_atom_site_label_4
_geom_torsion
C20 C1 C2 N1 31.7(3)
C21 C1 C2 N1 -86.2(3)
C10 C1 C2 N1 151.6(2)
C20 C1 C2 C3 -151.1(2)
C21 C1 C2 C3 90.9(2)
C10 C1 C2 C3 -31.3(3)
N1 C2 C3 C22 1.2(4)
C1 C2 C3 C22 -175.6(2)
N1 C2 C3 C4 -178.1(2)
C1 C2 C3 C4 5.1(4)
C2 C3 C4 C5 175.1(3)
C22 C3 C4 C5 -4.2(4)
C2 C3 C4 C9 -5.0(4)
C22 C3 C4 C9 175.7(2)
C3 C4 C5 C6 179.2(3)
C9 C4 C5 C6 -0.6(5)
C4 C5 C6 C7 -7.0(6)
C5 C6 C7 C8 37.8(5)
C6 C7 C8 C9 -60.5(4)
C5 C4 C9 C8 -21.7(3)
C3 C4 C9 C8 158.5(2)
C5 C4 C9 C10 -148.2(3)
C3 C4 C9 C10 32.0(3)
C7 C8 C9 C4 51.1(3)
C7 C8 C9 C10 177.3(2)
C4 C9 C10 C13 70.2(3)
C8 C9 C10 C13 -55.8(3)
C4 C9 C10 C11 -174.06(19)
C8 C9 C10 C11 59.9(3)
C4 C9 C10 C1 -56.7(2)
C8 C9 C10 C1 177.30(19)
C20 C1 C10 C13 49.8(2)
C21 C1 C10 C13 169.02(19)
C2 C1 C10 C13 -72.5(2)
C20 C1 C10 C9 178.79(19)
C21 C1 C10 C9 -62.0(2)
C2 C1 C10 C9 56.4(2)
C20 C1 C10 C11 -63.0(2)
C21 C1 C10 C11 56.2(2)
C2 C1 C10 C11 174.64(18)
C18 N2 C11 O1 -3.3(4)
C12 N2 C11 O1 178.4(3)
C18 N2 C11 C10 176.1(2)
C12 N2 C11 C10 -2.1(3)
C13 C10 C11 O1 -177.8(3)
C9 C10 C11 O1 58.5(3)
C1 C10 C11 O1 -58.9(3)
C13 C10 C11 N2 2.8(3)
C9 C10 C11 N2 -121.0(2)
C1 C10 C11 N2 121.6(2)
C11 N2 C12 C13 0.6(3)
C18 N2 C12 C13 -177.7(2)
C11 N2 C12 C17 178.0(3)
C18 N2 C12 C17 -0.3(4)
C17 C12 C13 C14 1.6(4)
N2 C12 C13 C14 179.2(2)
C17 C12 C13 C10 -176.3(3)
N2 C12 C13 C10 1.3(3)
C9 C10 C13 C14 -60.7(4)
C11 C10 C13 C14 180.0(3)
C1 C10 C13 C14 64.1(4)
C9 C10 C13 C12 116.8(2)
C11 C10 C13 C12 -2.5(3)
C1 C10 C13 C12 -118.4(2)
C12 C13 C14 C15 -0.7(4)
C10 C13 C14 C15 176.6(3)
C13 C14 C15 C16 -0.4(5)
C14 C15 C16 C17 0.6(6)
C14 C15 C16 Cl1 -176.9(3)
C15 C16 C17 C12 0.2(6)
Cl1 C16 C17 C12 177.7(3)
C13 C12 C17 C16 -1.3(4)
N2 C12 C17 C16 -178.5(3)
C11 N2 C18 O2 169.0(2)
C12 N2 C18 O2 -13.0(4)
C11 N2 C18 C19 -14.1(4)
C12 N2 C18 C19 163.9(2)
C21 C1 C20 N3 -96(5)
C2 C1 C20 N3 147(5)
C10 C1 C20 N3 25(5)
C20 C1 C21 N4 -111.7(19)
C2 C1 C21 N4 8(2)
C10 C1 C21 N4 129.8(19)
C2 C3 C22 N5 169(7)
C4 C3 C22 N5 -12(8)

loop_
_platon_squeeze_void_nr
_platon_squeeze_void_average_x
_platon_squeeze_void_average_y
_platon_squeeze_void_average_z
_platon_squeeze_void_volume
_platon_squeeze_void_count_electrons
_platon_squeeze_void_content
1 0.000 0.000 -0.023 1229 388 ' '
